data_7015679
loop_
_publ_author_name
'Siemeling, Ulrich'
'Klemann, Thorsten'
'Bruhn, Clemens'
'Schulz, Ji\<r\'i'
'\<St\<epni\<cka, Petr'

_publ_section_title
;
 The coordination behaviour of ferrocene-based pyridylphosphine ligands
 towards Zn(II), Cd(II) and Hg(II).
;
_journal_issue 17
_journal_name_full 'Dalton transactions (Cambridge, England : 2003)'
_journal_page_first 4722
_journal_page_last 4740
_journal_paper_doi 10.1039/c0dt01810d
_journal_volume 40
_journal_year 2011
_chemical_formula_moiety 'C27 H22 Br2 Fe N P Zn'
_chemical_formula_sum 'C27 H22 Br2 Fe N P Zn'
_chemical_formula_weight 672.47
_chemical_name_systematic
;
?
;
_space_group_IT_number 14
_symmetry_cell_setting monoclinic
_symmetry_Int_Tables_number 14
_symmetry_space_group_name_Hall '-P 2ybc'
_symmetry_space_group_name_H-M 'P 1 21/c 1'
_atom_sites_solution_hydrogens geom
_atom_sites_solution_primary direct
_atom_sites_solution_secondary difmap
_audit_creation_method SHELXL-97
_cell_angle_alpha 90.00
_cell_angle_beta 96.220(5)
_cell_angle_gamma 90.00
_cell_formula_units_Z 4
_cell_length_a 15.3284(10)
_cell_length_b 9.0578(6)
_cell_length_c 18.4976(10)
_cell_measurement_reflns_used 11946
_cell_measurement_temperature 100(2)
_cell_measurement_theta_max 25.66
_cell_measurement_theta_min 1.34
_cell_volume 2553.1(3)
_computing_structure_refinement 'SHELXL-97 (Sheldrick, 1997)'
_computing_structure_solution 'SHELXS-97 (Sheldrick, 1990)'
_diffrn_ambient_temperature 100(2)
_diffrn_detector 'image plate (34 cm diameter)'
_diffrn_detector_area_resol_mean 6.67
_diffrn_detector_type STOE
_diffrn_measured_fraction_theta_full 0.993
_diffrn_measured_fraction_theta_max 0.993
_diffrn_measurement_details ' 180 frames, detector distance = 135 mm'
_diffrn_measurement_device '2-circle goniometer'
_diffrn_measurement_device_type 'STOE IPDS 2'
_diffrn_measurement_method 'rotation method'
_diffrn_radiation_collimation '0.5 mm diameter, multiple pinhole'
_diffrn_radiation_monochromator 'plane graphite'
_diffrn_radiation_polarisn_norm 0
_diffrn_radiation_type 'Mo K\a'
_diffrn_radiation_wavelength 0.71073
_diffrn_reflns_av_R_equivalents 0.0776
_diffrn_reflns_av_sigmaI/netI 0.0661
_diffrn_reflns_limit_h_max 18
_diffrn_reflns_limit_h_min -18
_diffrn_reflns_limit_k_max 10
_diffrn_reflns_limit_k_min -10
_diffrn_reflns_limit_l_max 21
_diffrn_reflns_limit_l_min -21
_diffrn_reflns_number 16069
_diffrn_reflns_theta_full 25.00
_diffrn_reflns_theta_max 25.00
_diffrn_reflns_theta_min 1.34
_diffrn_source 'sealed X-ray tube, 12 x 0.4 mm long-fine focus'
_diffrn_source_current 30
_diffrn_source_power 1.50
_diffrn_source_voltage 50
_diffrn_standards_decay_% none
_exptl_absorpt_coefficient_mu 4.716
_exptl_absorpt_correction_T_max 0.6663
_exptl_absorpt_correction_T_min 0.5464
_exptl_absorpt_correction_type integration
_exptl_absorpt_process_details 'X-red ver. 1.31 (Stoe & Cie. 2005)'
_exptl_crystal_colour orange
_exptl_crystal_density_diffrn 1.749
_exptl_crystal_density_method 'not measured'
_exptl_crystal_description plate
_exptl_crystal_F_000 1328
_exptl_crystal_size_max 0.13
_exptl_crystal_size_mid 0.12
_exptl_crystal_size_min 0.09
_refine_diff_density_max 2.014
_refine_diff_density_min -0.747
_refine_diff_density_rms 0.121
_refine_ls_extinction_method none
_refine_ls_goodness_of_fit_ref 0.930
_refine_ls_hydrogen_treatment constr
_refine_ls_matrix_type full
_refine_ls_number_parameters 298
_refine_ls_number_reflns 4461
_refine_ls_number_restraints 0
_refine_ls_restrained_S_all 0.930
_refine_ls_R_factor_all 0.0595
_refine_ls_R_factor_gt 0.0408
_refine_ls_shift/su_max 0.001
_refine_ls_shift/su_mean 0.000
_refine_ls_structure_factor_coef Fsqd
_refine_ls_weighting_details 'calc w=1/[\s^2^(Fo^2^)+(0.0480P)^2^+0.0000P] where P=(Fo^2^+2Fc^2^)/3'
_refine_ls_weighting_scheme calc
_refine_ls_wR_factor_gt 0.0861
_refine_ls_wR_factor_ref 0.0915
_reflns_number_gt 3378
_reflns_number_total 4461
_reflns_threshold_expression >2sigma(I)
_cod_data_source_file c0dt01810d.txt
_cod_data_source_block i0818
_cod_original_sg_symbol_H-M 'P 21/c'
_cod_database_code 7015679

loop_
_symmetry_equiv_pos_as_xyz
'x, y, z'
'-x, y+1/2, -z+1/2'
'-x, -y, -z'
'x, -y-1/2, z-1/2'

loop_
_atom_site_label
_atom_site_type_symbol
_atom_site_fract_x
_atom_site_fract_y
_atom_site_fract_z
_atom_site_U_iso_or_equiv
_atom_site_adp_type
_atom_site_occupancy
_atom_site_symmetry_multiplicity
_atom_site_calc_flag
_atom_site_refinement_flags
_atom_site_disorder_assembly
_atom_site_disorder_group
C1 C 0.6518(3) 0.3105(5) 0.1737(3) 0.0230(10) Uani 1 1 d . . .
C2 C 0.6360(3) 0.2789(5) 0.2476(3) 0.0263(11) Uani 1 1 d . . .
H2A H 0.6677 0.2105 0.2793 0.032 Uiso 1 1 calc R . .
C3 C 0.5646(3) 0.3682(6) 0.2647(3) 0.0303(11) Uani 1 1 d . . .
H3A H 0.5405 0.3699 0.3099 0.036 Uiso 1 1 calc R . .
C4 C 0.5351(3) 0.4552(6) 0.2021(3) 0.0310(12) Uani 1 1 d . . .
H4A H 0.4882 0.5243 0.1987 0.037 Uiso 1 1 calc R . .
C5 C 0.5880(3) 0.4205(5) 0.1458(3) 0.0266(11) Uani 1 1 d . . .
H5A H 0.5826 0.4621 0.0984 0.032 Uiso 1 1 calc R . .
C6 C 0.7728(3) 0.5575(5) 0.3084(3) 0.0238(10) Uani 1 1 d . . .
C7 C 0.6960(3) 0.6392(5) 0.3218(3) 0.0291(11) Uani 1 1 d . . .
H7A H 0.6690 0.6395 0.3657 0.035 Uiso 1 1 calc R . .
C8 C 0.6677(4) 0.7204(5) 0.2570(3) 0.0324(12) Uani 1 1 d . . .
H8A H 0.6187 0.7851 0.2506 0.039 Uiso 1 1 calc R . .
C9 C 0.7257(3) 0.6875(5) 0.2036(3) 0.0304(11) Uani 1 1 d . . .
H9A H 0.7217 0.7260 0.1556 0.037 Uiso 1 1 calc R . .
C10 C 0.7902(3) 0.5870(5) 0.2350(3) 0.0242(10) Uani 1 1 d . . .
H10A H 0.8368 0.5463 0.2115 0.029 Uiso 1 1 calc R . .
C11 C 0.8266(3) 0.4614(5) 0.3618(3) 0.0222(10) Uani 1 1 d . . .
C12 C 0.9182(3) 0.4716(5) 0.3706(3) 0.0291(11) Uani 1 1 d . . .
H12A H 0.9474 0.5384 0.3418 0.035 Uiso 1 1 calc R . .
C13 C 0.9661(3) 0.3825(6) 0.4221(3) 0.0311(12) Uani 1 1 d . . .
H13A H 1.0283 0.3881 0.4285 0.037 Uiso 1 1 calc R . .
C14 C 0.9224(3) 0.2859(6) 0.4638(3) 0.0274(11) Uani 1 1 d . . .
H14A H 0.9553 0.2249 0.4985 0.033 Uiso 1 1 calc R . .
C15 C 0.7874(3) 0.3632(5) 0.4057(3) 0.0262(11) Uani 1 1 d . . .
H15A H 0.7252 0.3561 0.4003 0.031 Uiso 1 1 calc R . .
C16 C 0.8177(3) 0.1614(5) 0.1879(3) 0.0273(11) Uani 1 1 d . . .
C17 C 0.8983(3) 0.2371(6) 0.1954(3) 0.0324(12) Uani 1 1 d . . .
H17A H 0.9086 0.3146 0.1628 0.039 Uiso 1 1 calc R . .
C18 C 0.9625(4) 0.1979(6) 0.2504(3) 0.0399(14) Uani 1 1 d . . .
H18A H 1.0172 0.2482 0.2552 0.048 Uiso 1 1 calc R . .
C19 C 0.9479(4) 0.0872(6) 0.2983(3) 0.0413(14) Uani 1 1 d . . .
H19A H 0.9919 0.0631 0.3367 0.050 Uiso 1 1 calc R . .
C20 C 0.8683(4) 0.0094(7) 0.2909(4) 0.0465(15) Uani 1 1 d . . .
H20A H 0.8584 -0.0683 0.3235 0.056 Uiso 1 1 calc R . .
C21 C 0.8044(4) 0.0474(6) 0.2355(3) 0.0334(12) Uani 1 1 d . . .
H21A H 0.7506 -0.0055 0.2299 0.040 Uiso 1 1 calc R . .
C22 C 0.6739(3) 0.0536(5) 0.0866(3) 0.0234(10) Uani 1 1 d . . .
C23 C 0.7206(3) -0.0476(5) 0.0486(3) 0.0280(11) Uani 1 1 d . . .
H23A H 0.7808 -0.0306 0.0438 0.034 Uiso 1 1 calc R . .
C24 C 0.6788(4) -0.1743(5) 0.0174(3) 0.0305(12) Uani 1 1 d . . .
H24A H 0.7106 -0.2415 -0.0093 0.037 Uiso 1 1 calc R . .
C25 C 0.5917(4) -0.2010(6) 0.0256(3) 0.0358(13) Uani 1 1 d . . .
H25A H 0.5634 -0.2864 0.0044 0.043 Uiso 1 1 calc R . .
C26 C 0.5453(4) -0.1022(5) 0.0650(3) 0.0313(12) Uani 1 1 d . . .
H26A H 0.4857 -0.1212 0.0714 0.038 Uiso 1 1 calc R . .
C27 C 0.5867(3) 0.0244(6) 0.0950(3) 0.0303(11) Uani 1 1 d . . .
H27A H 0.5547 0.0915 0.1215 0.036 Uiso 1 1 calc R . .
N1 N 0.8335(3) 0.2767(4) 0.4558(2) 0.0259(9) Uani 1 1 d . . .
P1 P 0.72930(8) 0.22385(13) 0.12052(7) 0.0243(3) Uani 1 1 d . . .
Fe1 Fe 0.66555(4) 0.49836(7) 0.23567(4) 0.02096(16) Uani 1 1 d . . .
Zn1 Zn 0.76751(4) 0.37082(6) 0.01646(3) 0.02440(15) Uani 1 1 d . . .
Br1 Br 0.86789(3) 0.56797(5) 0.04437(3) 0.03227(14) Uani 1 1 d . . .
Br2 Br 0.63298(3) 0.41838(5) -0.05695(3) 0.02822(13) Uani 1 1 d . . .

loop_
_atom_site_aniso_label
_atom_site_aniso_U_11
_atom_site_aniso_U_22
_atom_site_aniso_U_33
_atom_site_aniso_U_23
_atom_site_aniso_U_13
_atom_site_aniso_U_12
C1 0.025(2) 0.019(2) 0.025(3) 0.0016(19) 0.003(2) -0.0012(18)
C2 0.029(2) 0.024(2) 0.025(3) 0.003(2) 0.002(2) -0.006(2)
C3 0.033(3) 0.034(3) 0.025(3) 0.002(2) 0.009(2) -0.004(2)
C4 0.024(2) 0.036(3) 0.033(3) -0.002(2) 0.003(2) 0.004(2)
C5 0.029(2) 0.029(3) 0.021(3) -0.001(2) -0.002(2) 0.001(2)
C6 0.031(2) 0.019(2) 0.021(3) 0.0006(19) 0.0000(19) 0.0000(19)
C7 0.042(3) 0.026(2) 0.019(3) -0.003(2) 0.002(2) 0.005(2)
C8 0.044(3) 0.021(2) 0.031(3) 0.000(2) -0.001(2) 0.007(2)
C9 0.044(3) 0.021(2) 0.025(3) 0.003(2) -0.002(2) -0.004(2)
C10 0.032(2) 0.021(2) 0.020(3) 0.0012(19) 0.004(2) -0.0052(19)
C11 0.031(2) 0.017(2) 0.018(3) -0.0022(18) 0.0008(19) -0.0001(18)
C12 0.032(3) 0.027(3) 0.029(3) 0.004(2) 0.005(2) -0.004(2)
C13 0.024(2) 0.035(3) 0.033(3) 0.002(2) -0.002(2) 0.001(2)
C14 0.028(3) 0.029(3) 0.024(3) 0.002(2) -0.002(2) 0.002(2)
C15 0.031(2) 0.023(2) 0.025(3) -0.002(2) 0.002(2) 0.0058(19)
C16 0.026(2) 0.024(2) 0.031(3) -0.008(2) -0.002(2) 0.0047(19)
C17 0.032(3) 0.028(3) 0.037(3) -0.009(2) 0.000(2) 0.005(2)
C18 0.037(3) 0.035(3) 0.046(4) -0.009(3) -0.002(3) 0.004(2)
C19 0.036(3) 0.043(3) 0.041(4) -0.011(3) -0.013(2) 0.016(2)
C20 0.061(4) 0.030(3) 0.047(4) 0.001(3) -0.003(3) 0.009(3)
C21 0.039(3) 0.028(3) 0.032(3) -0.003(2) -0.004(2) 0.007(2)
C22 0.034(2) 0.022(2) 0.013(3) 0.0029(19) -0.0010(19) -0.0017(19)
C23 0.039(3) 0.023(2) 0.021(3) 0.003(2) -0.001(2) 0.003(2)
C24 0.053(3) 0.021(2) 0.016(3) 0.0012(19) -0.002(2) 0.006(2)
C25 0.056(3) 0.022(2) 0.026(3) 0.003(2) -0.008(2) -0.009(2)
C26 0.042(3) 0.028(3) 0.022(3) 0.004(2) -0.001(2) -0.011(2)
C27 0.037(3) 0.028(3) 0.026(3) 0.000(2) 0.001(2) -0.006(2)
N1 0.030(2) 0.025(2) 0.022(2) 0.0011(17) 0.0006(17) 0.0025(17)
P1 0.0265(6) 0.0203(6) 0.0259(8) -0.0037(5) 0.0018(5) -0.0008(5)
Fe1 0.0274(3) 0.0182(3) 0.0171(4) 0.0006(3) 0.0018(3) 0.0018(3)
Zn1 0.0276(3) 0.0238(3) 0.0211(3) -0.0047(2) -0.0009(2) -0.0007(2)
Br1 0.0315(3) 0.0293(3) 0.0350(3) -0.0066(2) -0.0012(2) -0.0061(2)
Br2 0.0288(3) 0.0298(2) 0.0245(3) -0.0044(2) -0.00416(19) 0.00190(19)

loop_
_atom_type_symbol
_atom_type_description
_atom_type_scat_dispersion_real
_atom_type_scat_dispersion_imag
_atom_type_scat_source
C C 0.0033 0.0016 'International Tables Vol C Tables 4.2.6.8 and 6.1.1.4'
H H 0.0000 0.0000 'International Tables Vol C Tables 4.2.6.8 and 6.1.1.4'
N N 0.0061 0.0033 'International Tables Vol C Tables 4.2.6.8 and 6.1.1.4'
P P 0.1023 0.0942 'International Tables Vol C Tables 4.2.6.8 and 6.1.1.4'
Fe Fe 0.3463 0.8444 'International Tables Vol C Tables 4.2.6.8 and 6.1.1.4'
Zn Zn 0.2839 1.4301 'International Tables Vol C Tables 4.2.6.8 and 6.1.1.4'
Br Br -0.2901 2.4595 'International Tables Vol C Tables 4.2.6.8 and 6.1.1.4'

loop_
_geom_angle_atom_site_label_1
_geom_angle_atom_site_label_2
_geom_angle_atom_site_label_3
_geom_angle
_geom_angle_site_symmetry_1
_geom_angle_site_symmetry_3
_geom_angle_publ_flag
C2 C1 C5 107.2(4) . . ?
C2 C1 P1 128.2(4) . . ?
C5 C1 P1 124.4(4) . . ?
C2 C1 Fe1 69.6(3) . . ?
C5 C1 Fe1 69.7(3) . . ?
P1 C1 Fe1 129.3(2) . . ?
C3 C2 C1 108.0(4) . . ?
C3 C2 Fe1 70.0(3) . . ?
C1 C2 Fe1 69.2(3) . . ?
C3 C2 H2A 126.0 . . ?
C1 C2 H2A 126.0 . . ?
Fe1 C2 H2A 126.4 . . ?
C2 C3 C4 108.4(5) . . ?
C2 C3 Fe1 69.5(3) . . ?
C4 C3 Fe1 69.8(3) . . ?
C2 C3 H3A 125.8 . . ?
C4 C3 H3A 125.8 . . ?
Fe1 C3 H3A 126.4 . . ?
C5 C4 C3 108.4(4) . . ?
C5 C4 Fe1 69.6(3) . . ?
C3 C4 Fe1 69.6(3) . . ?
C5 C4 H4A 125.8 . . ?
C3 C4 H4A 125.8 . . ?
Fe1 C4 H4A 126.6 . . ?
C4 C5 C1 108.0(4) . . ?
C4 C5 Fe1 70.1(3) . . ?
C1 C5 Fe1 69.0(3) . . ?
C4 C5 H5A 126.0 . . ?
C1 C5 H5A 126.0 . . ?
Fe1 C5 H5A 126.5 . . ?
C7 C6 C10 107.9(4) . . ?
C7 C6 C11 126.2(5) . . ?
C10 C6 C11 125.9(4) . . ?
C7 C6 Fe1 68.8(3) . . ?
C10 C6 Fe1 69.6(3) . . ?
C11 C6 Fe1 128.2(3) . . ?
C8 C7 C6 107.4(5) . . ?
C8 C7 Fe1 69.3(3) . . ?
C6 C7 Fe1 70.6(3) . . ?
C8 C7 H7A 126.3 . . ?
C6 C7 H7A 126.3 . . ?
Fe1 C7 H7A 125.4 . . ?
C9 C8 C7 108.4(4) . . ?
C9 C8 Fe1 70.2(3) . . ?
C7 C8 Fe1 69.8(3) . . ?
C9 C8 H8A 125.8 . . ?
C7 C8 H8A 125.8 . . ?
Fe1 C8 H8A 125.8 . . ?
C10 C9 C8 108.0(5) . . ?
C10 C9 Fe1 70.3(3) . . ?
C8 C9 Fe1 69.1(3) . . ?
C10 C9 H9A 126.0 . . ?
C8 C9 H9A 126.0 . . ?
Fe1 C9 H9A 126.1 . . ?
C9 C10 C6 108.2(4) . . ?
C9 C10 Fe1 69.5(3) . . ?
C6 C10 Fe1 69.9(3) . . ?
C9 C10 H10A 125.9 . . ?
C6 C10 H10A 125.9 . . ?
Fe1 C10 H10A 126.3 . . ?
C15 C11 C12 117.9(4) . . ?
C15 C11 C6 121.1(4) . . ?
C12 C11 C6 120.9(4) . . ?
C13 C12 C11 119.3(5) . . ?
C13 C12 H12A 120.4 . . ?
C11 C12 H12A 120.4 . . ?
C14 C13 C12 119.7(5) . . ?
C14 C13 H13A 120.2 . . ?
C12 C13 H13A 120.2 . . ?
N1 C14 C13 121.2(5) . . ?
N1 C14 H14A 119.4 . . ?
C13 C14 H14A 119.4 . . ?
N1 C15 C11 123.1(4) . . ?
N1 C15 H15A 118.5 . . ?
C11 C15 H15A 118.5 . . ?
C21 C16 C17 119.2(5) . . ?
C21 C16 P1 121.0(4) . . ?
C17 C16 P1 119.6(4) . . ?
C18 C17 C16 119.6(5) . . ?
C18 C17 H17A 120.2 . . ?
C16 C17 H17A 120.2 . . ?
C19 C18 C17 120.6(5) . . ?
C19 C18 H18A 119.7 . . ?
C17 C18 H18A 119.7 . . ?
C18 C19 C20 120.3(5) . . ?
C18 C19 H19A 119.8 . . ?
C20 C19 H19A 119.8 . . ?
C21 C20 C19 119.1(6) . . ?
C21 C20 H20A 120.4 . . ?
C19 C20 H20A 120.4 . . ?
C20 C21 C16 121.0(5) . . ?
C20 C21 H21A 119.5 . . ?
C16 C21 H21A 119.5 . . ?
C27 C22 C23 118.9(5) . . ?
C27 C22 P1 122.5(4) . . ?
C23 C22 P1 118.6(4) . . ?
C22 C23 C24 120.4(5) . . ?
C22 C23 H23A 119.8 . . ?
C24 C23 H23A 119.8 . . ?
C25 C24 C23 120.0(5) . . ?
C25 C24 H24A 120.0 . . ?
C23 C24 H24A 120.0 . . ?
C24 C25 C26 119.9(5) . . ?
C24 C25 H25A 120.1 . . ?
C26 C25 H25A 120.1 . . ?
C27 C26 C25 119.9(5) . . ?
C27 C26 H26A 120.0 . . ?
C25 C26 H26A 120.0 . . ?
C22 C27 C26 120.9(5) . . ?
C22 C27 H27A 119.5 . . ?
C26 C27 H27A 119.5 . . ?
C15 N1 C14 118.9(4) . . ?
C15 N1 Zn1 119.6(3) . 4_566 ?
C14 N1 Zn1 121.5(3) . 4_566 ?
C1 P1 C16 104.3(2) . . ?
C1 P1 C22 104.1(2) . . ?
C16 P1 C22 104.7(2) . . ?
C1 P1 Zn1 114.69(16) . . ?
C16 P1 Zn1 118.59(17) . . ?
C22 P1 Zn1 109.09(16) . . ?
C8 Fe1 C1 157.1(2) . . ?
C8 Fe1 C7 40.9(2) . . ?
C1 Fe1 C7 161.8(2) . . ?
C8 Fe1 C2 158.0(2) . . ?
C1 Fe1 C2 41.2(2) . . ?
C7 Fe1 C2 123.4(2) . . ?
C8 Fe1 C5 119.2(2) . . ?
C1 Fe1 C5 41.34(19) . . ?
C7 Fe1 C5 154.3(2) . . ?
C2 Fe1 C5 69.0(2) . . ?
C8 Fe1 C3 120.5(2) . . ?
C1 Fe1 C3 68.7(2) . . ?
C7 Fe1 C3 105.5(2) . . ?
C2 Fe1 C3 40.5(2) . . ?
C5 Fe1 C3 68.3(2) . . ?
C8 Fe1 C9 40.7(2) . . ?
C1 Fe1 C9 123.4(2) . . ?
C7 Fe1 C9 68.7(2) . . ?
C2 Fe1 C9 160.8(2) . . ?
C5 Fe1 C9 106.8(2) . . ?
C3 Fe1 C9 157.0(2) . . ?
C8 Fe1 C4 103.8(2) . . ?
C1 Fe1 C4 68.73(19) . . ?
C7 Fe1 C4 118.8(2) . . ?
C2 Fe1 C4 68.4(2) . . ?
C5 Fe1 C4 40.3(2) . . ?
C3 Fe1 C4 40.6(2) . . ?
C9 Fe1 C4 121.2(2) . . ?
C8 Fe1 C10 68.0(2) . . ?
C1 Fe1 C10 110.89(19) . . ?
C7 Fe1 C10 68.4(2) . . ?
C2 Fe1 C10 126.07(19) . . ?
C5 Fe1 C10 125.4(2) . . ?
C3 Fe1 C10 160.2(2) . . ?
C9 Fe1 C10 40.19(19) . . ?
C4 Fe1 C10 159.0(2) . . ?
C8 Fe1 C6 68.1(2) . . ?
C1 Fe1 C6 127.02(19) . . ?
C7 Fe1 C6 40.61(19) . . ?
C2 Fe1 C6 110.34(19) . . ?
C5 Fe1 C6 163.16(19) . . ?
C3 Fe1 C6 122.8(2) . . ?
C9 Fe1 C6 68.0(2) . . ?
C4 Fe1 C6 156.3(2) . . ?
C10 Fe1 C6 40.50(19) . . ?
N1 Zn1 Br1 105.01(11) 4_565 . ?
N1 Zn1 Br2 104.51(12) 4_565 . ?
Br1 Zn1 Br2 119.20(3) . . ?
N1 Zn1 P1 104.22(12) 4_565 . ?
Br1 Zn1 P1 116.07(4) . . ?
Br2 Zn1 P1 106.18(4) . . ?

loop_
_geom_bond_atom_site_label_1
_geom_bond_atom_site_label_2
_geom_bond_distance
_geom_bond_site_symmetry_2
_geom_bond_publ_flag
C1 C2 1.443(7) . ?
C1 C5 1.451(7) . ?
C1 P1 1.802(5) . ?
C1 Fe1 2.050(5) . ?
C2 C3 1.424(7) . ?
C2 Fe1 2.056(5) . ?
C2 H2A 0.9500 . ?
C3 C4 1.433(8) . ?
C3 Fe1 2.062(5) . ?
C3 H3A 0.9500 . ?
C4 C5 1.422(7) . ?
C4 Fe1 2.066(5) . ?
C4 H4A 0.9500 . ?
C5 Fe1 2.060(5) . ?
C5 H5A 0.9500 . ?
C6 C7 1.435(7) . ?
C6 C10 1.437(7) . ?
C6 C11 1.495(7) . ?
C6 Fe1 2.079(5) . ?
C7 C8 1.433(7) . ?
C7 Fe1 2.056(5) . ?
C7 H7A 0.9500 . ?
C8 C9 1.430(8) . ?
C8 Fe1 2.049(5) . ?
C8 H8A 0.9500 . ?
C9 C10 1.421(7) . ?
C9 Fe1 2.062(5) . ?
C9 H9A 0.9500 . ?
C10 Fe1 2.074(5) . ?
C10 H10A 0.9500 . ?
C11 C15 1.386(7) . ?
C11 C12 1.398(7) . ?
C12 C13 1.395(8) . ?
C12 H12A 0.9500 . ?
C13 C14 1.386(7) . ?
C13 H13A 0.9500 . ?
C14 N1 1.358(6) . ?
C14 H14A 0.9500 . ?
C15 N1 1.353(6) . ?
C15 H15A 0.9500 . ?
C16 C21 1.386(8) . ?
C16 C17 1.406(7) . ?
C16 P1 1.828(5) . ?
C17 C18 1.384(8) . ?
C17 H17A 0.9500 . ?
C18 C19 1.372(9) . ?
C18 H18A 0.9500 . ?
C19 C20 1.403(9) . ?
C19 H19A 0.9500 . ?
C20 C21 1.381(8) . ?
C20 H20A 0.9500 . ?
C21 H21A 0.9500 . ?
C22 C27 1.388(7) . ?
C22 C23 1.399(7) . ?
C22 P1 1.838(5) . ?
C23 C24 1.407(7) . ?
C23 H23A 0.9500 . ?
C24 C25 1.382(8) . ?
C24 H24A 0.9500 . ?
C25 C26 1.397(8) . ?
C25 H25A 0.9500 . ?
C26 C27 1.396(7) . ?
C26 H26A 0.9500 . ?
C27 H27A 0.9500 . ?
N1 Zn1 2.077(4) 4_566 ?
P1 Zn1 2.4628(14) . ?
Zn1 N1 2.077(4) 4_565 ?
Zn1 Br1 2.3771(7) . ?
Zn1 Br2 2.3823(7) . ?
